data_4328705
loop_
_publ_author_name
'Jian Wu'
'Daniel J. MacDonald'
'Rodolphe Cl\'erac'
'Ie-Rang Jeon'
'Michael Jennings'
'Alan J. Lough'
'James Britten'
'Craig Robertson'
'Paul A. Dube'
'Kathryn E. Preuss'

_publ_section_title
;
 Metal Complexes of Bridging Neutral Radical Ligands: pymDTDA and pymDSDA
;
_journal_name_full 'Inorganic Chemistry'
_journal_page_first 3827
_journal_page_last 3839
_journal_paper_doi 10.1021/ic3000284
_journal_volume 51
_journal_year 2012
_chemical_formula_moiety 'C25 H7 F24 N4 O8 S2 Zn2'
_chemical_formula_sum 'C25 H7 F24 N4 O8 S2 Zn2'
_chemical_formula_weight 1142.21
_chemical_name_systematic
; 
 ? 
;
_space_group_IT_number 15
_symmetry_cell_setting monoclinic
_symmetry_space_group_name_Hall '-C 2yc'
_symmetry_space_group_name_H-M 'C 1 2/c 1'
_atom_sites_solution_hydrogens geom
_atom_sites_solution_primary direct
_atom_sites_solution_secondary difmap
_audit_creation_method SHELXL-97
_cell_angle_alpha 90.00
_cell_angle_beta 124.77(3)
_cell_angle_gamma 90.00
_cell_formula_units_Z 4
_cell_length_a 21.486(4)
_cell_length_b 16.218(3)
_cell_length_c 13.036(3)
_cell_measurement_reflns_used 13364
_cell_measurement_temperature 150(2)
_cell_measurement_theta_max 27.5
_cell_measurement_theta_min 2.6
_cell_volume 3731.4(19)
_computing_cell_refinement 'Denzo-SMN (Otwinowski & Minor, 1997)'
_computing_data_collection 'Collect (Nonius B.V., 1997-2002)'
_computing_data_reduction Denzo-SMN
_computing_molecular_graphics 'PLATON (Spek, 2009)'
_computing_publication_material 'SHELXTL V6.1'
_computing_structure_refinement 'SHELXTL V6.1 (Sheldrick, 2008)'
_computing_structure_solution 'SIR-92 (Altomare et al., 1994)'
_diffrn_ambient_temperature 150(2)
_diffrn_detector_area_resol_mean 9
_diffrn_measured_fraction_theta_full 0.997
_diffrn_measured_fraction_theta_max 0.997
_diffrn_measurement_device_type 'Nonius KappaCCD'
_diffrn_measurement_method '\f scans and \w scans with \k offsets'
_diffrn_radiation_monochromator graphite
_diffrn_radiation_source 'fine-focus sealed tube'
_diffrn_radiation_type MoK\a
_diffrn_radiation_wavelength 0.71073
_diffrn_reflns_av_R_equivalents 0.0740
_diffrn_reflns_av_sigmaI/netI 0.0736
_diffrn_reflns_limit_h_max 24
_diffrn_reflns_limit_h_min -25
_diffrn_reflns_limit_k_max 19
_diffrn_reflns_limit_k_min -17
_diffrn_reflns_limit_l_max 15
_diffrn_reflns_limit_l_min -15
_diffrn_reflns_number 12151
_diffrn_reflns_theta_full 25.02
_diffrn_reflns_theta_max 25.02
_diffrn_reflns_theta_min 3.01
_exptl_absorpt_coefficient_mu 1.570
_exptl_absorpt_correction_T_max 0.866
_exptl_absorpt_correction_T_min 0.745
_exptl_absorpt_correction_type multi-scan
_exptl_absorpt_process_details
;
multi-scan from symmetry-related measurements 
 Sortav (Blessing 1995)
;
_exptl_crystal_colour green
_exptl_crystal_density_diffrn 2.033
_exptl_crystal_description block
_exptl_crystal_F_000 2228
_exptl_crystal_size_max 0.14
_exptl_crystal_size_mid 0.10
_exptl_crystal_size_min 0.10
_refine_diff_density_max 0.660
_refine_diff_density_min -0.504
_refine_diff_density_rms 0.094
_refine_ls_extinction_method none
_refine_ls_goodness_of_fit_ref 1.023
_refine_ls_hydrogen_treatment constr
_refine_ls_matrix_type full
_refine_ls_number_parameters 322
_refine_ls_number_reflns 3291
_refine_ls_number_restraints 126
_refine_ls_restrained_S_all 1.014
_refine_ls_R_factor_all 0.0984
_refine_ls_R_factor_gt 0.0533
_refine_ls_shift/su_max 0.001
_refine_ls_shift/su_mean 0.000
_refine_ls_structure_factor_coef Fsqd
_refine_ls_weighting_details 'calc w=1/[\s^2^(Fo^2^)+(0.0656P)^2^+7.1170P] where P=(Fo^2^+2Fc^2^)/3'
_refine_ls_weighting_scheme calc
_refine_ls_wR_factor_gt 0.1169
_refine_ls_wR_factor_ref 0.1382
_reflns_number_gt 2107
_reflns_number_total 3291
_reflns_threshold_expression I>2\s(I)
_cod_data_source_file ic3000284_si_001_07.cif
_cod_data_source_block 5a
_cod_original_cell_volume 3731.5(13)
_cod_original_sg_symbol_H-M 'C 2/c'
_cod_database_code 4328705

loop_
_symmetry_equiv_pos_as_xyz
'x, y, z'
'-x, y, -z+1/2'
'x+1/2, y+1/2, z'
'-x+1/2, y+1/2, -z+1/2'
'-x, -y, -z'
'x, -y, z-1/2'
'-x+1/2, -y+1/2, -z'
'x+1/2, -y+1/2, z-1/2'

loop_
_atom_site_label
_atom_site_type_symbol
_atom_site_fract_x
_atom_site_fract_y
_atom_site_fract_z
_atom_site_U_iso_or_equiv
_atom_site_adp_type
_atom_site_occupancy
_atom_site_symmetry_multiplicity
_atom_site_calc_flag
_atom_site_refinement_flags
_atom_site_disorder_assembly
_atom_site_disorder_group
Zn Zn -0.07282(3) 1.32824(4) -0.11270(5) 0.0349(2) Uani 1 1 d U . .
S1 S -0.02772(8) 1.13938(9) -0.20531(13) 0.0424(4) Uani 1 1 d U . .
N1 N -0.0287(2) 1.2398(2) -0.1963(4) 0.0315(9) Uani 1 1 d U . .
C1 C 0.0000 1.2790(4) -0.2500 0.0279(15) Uani 1 2 d SU . .
C2 C 0.0000 1.3697(4) -0.2500 0.0289(15) Uani 1 2 d SU . .
N3 N -0.0268(2) 1.4066(2) -0.1913(3) 0.0322(9) Uani 1 1 d U . .
C3 C -0.0259(2) 1.4933(3) -0.1916(4) 0.0301(11) Uani 1 1 d U . .
H3A H -0.0434 1.5238 -0.1506 0.036 Uiso 1 1 calc R . .
C4 C 0.0000 1.5320(5) -0.2500 0.0467(19) Uani 1 2 d SU . .
H4A H 0.0000 1.5906 -0.2500 0.070 Uiso 1 2 calc SR . .
O11 O -0.11274(18) 1.4243(2) -0.0656(3) 0.0392(9) Uani 1 1 d U . .
C12 C -0.1812(3) 1.4485(3) -0.1298(5) 0.0366(12) Uani 1 1 d U . .
C13 C -0.2398(3) 1.4212(3) -0.2451(5) 0.0432(13) Uani 1 1 d U . .
H13A H -0.2880 1.4462 -0.2820 0.052 Uiso 1 1 calc R . .
C14 C -0.2327(3) 1.3595(3) -0.3108(5) 0.0371(12) Uani 1 1 d U . .
O15 O -0.17516(18) 1.3207(2) -0.2823(3) 0.0386(9) Uani 1 1 d U . .
C16 C -0.1975(3) 1.5158(4) -0.0666(5) 0.0491(14) Uani 1 1 d U . .
C17 C -0.3033(3) 1.3346(4) -0.4379(6) 0.0493(15) Uani 1 1 d U . .
F18 F -0.2619(2) 1.5533(3) -0.1425(4) 0.0992(16) Uani 1 1 d U . .
F19 F -0.1978(2) 1.4848(2) 0.0281(4) 0.0820(12) Uani 1 1 d U . .
F20 F -0.1439(2) 1.5735(2) -0.0148(3) 0.0657(10) Uani 1 1 d U . .
F21 F -0.3274(2) 1.2602(3) -0.4335(4) 0.0986(15) Uani 1 1 d U . .
F22 F -0.2920(2) 1.3297(2) -0.5248(3) 0.0747(11) Uani 1 1 d U . .
F23 F -0.3605(2) 1.3829(4) -0.4755(5) 0.172(3) Uani 1 1 d U . .
O31 O -0.0988(2) 1.2225(2) -0.0594(3) 0.0468(10) Uani 1 1 d U . .
C32 C -0.0520(3) 1.1773(4) 0.0318(6) 0.0465(13) Uani 1 1 d U A .
C33 C 0.0215(3) 1.1966(4) 0.1290(5) 0.0485(14) Uani 1 1 d U . .
H33A H 0.0509 1.1557 0.1903 0.058 Uiso 1 1 calc R . .
C34 C 0.0544(3) 1.2729(3) 0.1413(5) 0.0396(12) Uani 1 1 d U . .
O35 O 0.02695(18) 1.3315(2) 0.0639(3) 0.0363(8) Uani 1 1 d U . .
C36 C -0.0844(4) 1.0926(4) 0.0285(6) 0.0655(17) Uani 1 1 d DU . .
C37 C 0.1305(3) 1.2905(4) 0.2627(5) 0.0522(15) Uani 1 1 d U . .
F38A F -0.1555(8) 1.0927(14) -0.0033(19) 0.135(8) Uani 0.50 1 d PDU A 1
F39A F -0.0909(13) 1.0441(17) -0.0573(16) 0.080(6) Uani 0.50 1 d PDU A 1
F40A F -0.0466(15) 1.0527(14) 0.1341(13) 0.129(8) Uani 0.50 1 d PDU A 1
F38B F -0.0289(12) 1.0405(13) 0.1059(14) 0.107(6) Uani 0.50 1 d PDU A 2
F39B F -0.1286(10) 1.1008(14) 0.065(2) 0.110(6) Uani 0.50 1 d PDU A 2
F40B F -0.1167(13) 1.0598(15) -0.0804(15) 0.095(7) Uani 0.50 1 d PDU A 2
F41 F 0.1662(2) 1.3535(3) 0.2545(3) 0.0817(12) Uani 1 1 d U . .
F42 F 0.1198(2) 1.3105(2) 0.3518(3) 0.0703(11) Uani 1 1 d U . .
F43 F 0.1773(2) 1.2270(3) 0.3055(3) 0.0856(13) Uani 1 1 d U . .

loop_
_atom_site_aniso_label
_atom_site_aniso_U_11
_atom_site_aniso_U_22
_atom_site_aniso_U_33
_atom_site_aniso_U_23
_atom_site_aniso_U_13
_atom_site_aniso_U_12
Zn 0.0325(3) 0.0371(4) 0.0312(4) -0.0001(3) 0.0159(3) 0.0037(3)
S1 0.0445(8) 0.0368(8) 0.0444(9) 0.0034(7) 0.0245(7) -0.0003(6)
N1 0.027(2) 0.033(2) 0.028(2) 0.0054(19) 0.0120(19) 0.0028(18)
C1 0.018(3) 0.032(4) 0.021(4) 0.000 0.003(3) 0.000
C2 0.030(4) 0.025(3) 0.020(4) 0.000 0.008(3) 0.000
N3 0.028(2) 0.033(2) 0.026(2) -0.0002(19) 0.0098(18) 0.0004(18)
C3 0.028(2) 0.029(3) 0.024(3) -0.007(2) 0.009(2) 0.003(2)
C4 0.049(5) 0.031(4) 0.044(5) 0.000 0.017(4) 0.000
O11 0.0349(18) 0.045(2) 0.031(2) -0.0032(17) 0.0151(16) 0.0093(17)
C12 0.037(3) 0.034(3) 0.038(3) 0.001(2) 0.021(3) 0.005(2)
C13 0.033(3) 0.044(3) 0.047(3) 0.001(3) 0.019(3) 0.008(3)
C14 0.033(3) 0.039(3) 0.034(3) 0.000(2) 0.016(2) -0.004(2)
O15 0.0300(17) 0.044(2) 0.034(2) -0.0056(17) 0.0142(16) 0.0037(16)
C16 0.039(3) 0.052(4) 0.043(4) -0.004(3) 0.015(3) 0.010(3)
C17 0.036(3) 0.053(4) 0.047(4) -0.015(3) 0.017(3) 0.003(3)
F18 0.063(2) 0.116(4) 0.069(3) -0.034(2) 0.008(2) 0.048(2)
F19 0.124(3) 0.077(3) 0.089(3) -0.006(2) 0.086(3) 0.004(2)
F20 0.076(2) 0.048(2) 0.069(2) -0.0186(18) 0.038(2) 0.0008(18)
F21 0.099(3) 0.124(4) 0.065(3) -0.030(3) 0.043(2) -0.074(3)
F22 0.070(2) 0.103(3) 0.033(2) -0.006(2) 0.0188(19) -0.027(2)
F23 0.064(3) 0.191(5) 0.113(4) -0.102(4) -0.037(3) 0.067(3)
O31 0.048(2) 0.052(2) 0.041(2) 0.0005(18) 0.0260(19) -0.0066(19)
C32 0.063(4) 0.043(3) 0.045(4) -0.004(3) 0.038(3) -0.002(3)
C33 0.062(3) 0.046(3) 0.038(3) 0.007(3) 0.029(3) 0.005(3)
C34 0.045(3) 0.042(3) 0.032(3) 0.001(2) 0.022(2) 0.015(2)
O35 0.0336(18) 0.037(2) 0.0292(19) -0.0001(16) 0.0122(15) 0.0028(16)
C36 0.097(5) 0.049(4) 0.061(4) -0.001(3) 0.051(4) -0.013(3)
C37 0.053(3) 0.054(4) 0.037(3) 0.012(3) 0.018(3) 0.015(3)
F38A 0.152(10) 0.078(10) 0.27(3) -0.008(14) 0.174(15) -0.025(9)
F39A 0.103(10) 0.079(12) 0.073(8) -0.031(10) 0.060(8) -0.035(8)
F40A 0.24(2) 0.065(11) 0.050(6) -0.011(5) 0.063(9) -0.063(11)
F38B 0.147(9) 0.038(6) 0.092(11) 0.011(9) 0.042(9) -0.005(6)
F39B 0.176(12) 0.071(8) 0.157(15) -0.050(9) 0.139(12) -0.068(9)
F40B 0.16(2) 0.050(9) 0.057(6) -0.015(6) 0.053(9) -0.053(11)
F41 0.052(2) 0.111(3) 0.050(2) 0.012(2) 0.0101(19) -0.015(2)
F42 0.070(2) 0.093(3) 0.038(2) -0.0141(19) 0.0247(18) 0.005(2)
F43 0.067(2) 0.088(3) 0.056(2) 0.000(2) 0.008(2) 0.039(2)

loop_
_atom_type_symbol
_atom_type_description
_atom_type_scat_dispersion_real
_atom_type_scat_dispersion_imag
_atom_type_scat_source
C C 0.0033 0.0016 'International Tables Vol C Tables 4.2.6.8 and 6.1.1.4'
H H 0.0000 0.0000 'International Tables Vol C Tables 4.2.6.8 and 6.1.1.4'
N N 0.0061 0.0033 'International Tables Vol C Tables 4.2.6.8 and 6.1.1.4'
O O 0.0106 0.0060 'International Tables Vol C Tables 4.2.6.8 and 6.1.1.4'
F F 0.0171 0.0103 'International Tables Vol C Tables 4.2.6.8 and 6.1.1.4'
S S 0.1246 0.1234 'International Tables Vol C Tables 4.2.6.8 and 6.1.1.4'
Zn Zn 0.2839 1.4301 'International Tables Vol C Tables 4.2.6.8 and 6.1.1.4'

loop_
_geom_angle_atom_site_label_1
_geom_angle_atom_site_label_2
_geom_angle_atom_site_label_3
_geom_angle
_geom_angle_site_symmetry_1
_geom_angle_site_symmetry_3
O11 Zn O31 107.20(15) . .
O11 Zn O15 89.64(13) . .
O31 Zn O15 89.06(14) . .
O11 Zn O35 89.54(13) . .
O31 Zn O35 87.35(15) . .
O15 Zn O35 175.90(14) . .
O11 Zn N3 94.43(15) . .
O31 Zn N3 158.36(15) . .
O15 Zn N3 91.31(14) . .
O35 Zn N3 92.75(14) . .
O11 Zn N1 167.43(14) . .
O31 Zn N1 84.53(14) . .
O15 Zn N1 86.00(13) . .
O35 Zn N1 95.61(13) . .
N3 Zn N1 73.91(15) . .
N1 S1 S1 94.29(14) . 2_554
C1 N1 S1 114.2(4) . .
C1 N1 Zn 113.0(3) . .
S1 N1 Zn 132.8(2) . .
N1 C1 N1 122.8(6) 2_554 .
N1 C1 C2 118.6(3) 2_554 .
N1 C1 C2 118.6(3) . .
N3 C2 N3 126.6(6) . 2_554
N3 C2 C1 116.7(3) . .
N3 C2 C1 116.7(3) 2_554 .
C2 N3 C3 115.9(4) . .
C2 N3 Zn 117.7(4) . .
C3 N3 Zn 126.3(3) . .
C4 C3 N3 119.0(5) . .
C4 C3 H3A 120.5 . .
N3 C3 H3A 120.5 . .
C3 C4 C3 123.7(8) . 2_554
C3 C4 H4A 118.2 . .
C3 C4 H4A 118.2 2_554 .
C12 O11 Zn 124.6(3) . .
O11 C12 C13 128.0(5) . .
O11 C12 C16 113.7(4) . .
C13 C12 C16 118.3(4) . .
C12 C13 C14 123.9(5) . .
C12 C13 H13A 118.1 . .
C14 C13 H13A 118.1 . .
O15 C14 C13 128.7(5) . .
O15 C14 C17 113.2(5) . .
C13 C14 C17 118.1(5) . .
C14 O15 Zn 124.5(3) . .
F18 C16 F20 107.1(5) . .
F18 C16 F19 108.4(5) . .
F20 C16 F19 104.7(5) . .
F18 C16 C12 113.2(5) . .
F20 C16 C12 112.3(4) . .
F19 C16 C12 110.7(5) . .
F22 C17 F23 108.6(6) . .
F22 C17 F21 104.8(5) . .
F23 C17 F21 104.9(6) . .
F22 C17 C14 113.6(5) . .
F23 C17 C14 113.0(5) . .
F21 C17 C14 111.3(5) . .
C32 O31 Zn 125.5(4) . .
O31 C32 C33 127.7(5) . .
O31 C32 C36 112.9(5) . .
C33 C32 C36 119.5(6) . .
C32 C33 C34 123.1(5) . .
C32 C33 H33A 118.4 . .
C34 C33 H33A 118.4 . .
O35 C34 C33 127.2(5) . .
O35 C34 C37 115.2(5) . .
C33 C34 C37 117.5(5) . .
C34 O35 Zn 125.9(3) . .
F40B C36 F39B 113.9(15) . .
F40B C36 F40A 125.4(18) . .
F39B C36 F40A 78.7(15) . .
F40B C36 F39A 23.2(19) . .
F39B C36 F39A 129.6(15) . .
F40A C36 F39A 107.7(15) . .
F40B C36 F38A 81.7(15) . .
F39B C36 F38A 33.2(13) . .
F40A C36 F38A 104.0(16) . .
F39A C36 F38A 100.9(13) . .
F40B C36 F38B 105.0(14) . .
F39B C36 F38B 108.2(15) . .
F40A C36 F38B 30.4(15) . .
F39A C36 F38B 83.1(15) . .
F38A C36 F38B 127.3(18) . .
F40B C36 C32 110.7(14) . .
F39B C36 C32 108.4(11) . .
F40A C36 C32 114.6(14) . .
F39A C36 C32 112.9(15) . .
F38A C36 C32 115.4(11) . .
F38B C36 C32 110.5(13) . .
F41 C37 F43 107.5(5) . .
F41 C37 F42 106.1(5) . .
F43 C37 F42 106.7(5) . .
F41 C37 C34 113.1(5) . .
F43 C37 C34 113.7(5) . .
F42 C37 C34 109.3(5) . .

loop_
_geom_bond_atom_site_label_1
_geom_bond_atom_site_label_2
_geom_bond_distance
_geom_bond_site_symmetry_2
Zn O11 2.034(3) .
Zn O31 2.044(4) .
Zn O15 2.048(3) .
Zn O35 2.066(3) .
Zn N3 2.191(4) .
Zn N1 2.307(4) .
S1 N1 1.634(4) .
S1 S1 2.088(3) 2_554
N1 C1 1.329(5) .
C1 N1 1.329(5) 2_554
C1 C2 1.471(9) .
C2 N3 1.333(5) .
C2 N3 1.333(5) 2_554
N3 C3 1.406(6) .
C3 C4 1.328(6) .
C3 H3A 0.9500 .
C4 C3 1.328(6) 2_554
C4 H4A 0.9500 .
O11 C12 1.271(6) .
C12 C13 1.372(7) .
C12 C16 1.523(7) .
C13 C14 1.380(7) .
C13 H13A 0.9500 .
C14 O15 1.241(6) .
C14 C17 1.531(7) .
C16 F18 1.305(6) .
C16 F20 1.331(6) .
C16 F19 1.335(7) .
C17 F22 1.289(7) .
C17 F23 1.294(6) .
C17 F21 1.327(7) .
O31 C32 1.263(7) .
C32 C33 1.385(8) .
C32 C36 1.531(8) .
C33 C34 1.387(8) .
C33 H33A 0.9500 .
C34 O35 1.261(6) .
C34 C37 1.520(8) .
C36 F40B 1.287(12) .
C36 F39B 1.293(11) .
C36 F40A 1.303(12) .
C36 F39A 1.307(12) .
C36 F38A 1.335(11) .
C36 F38B 1.335(12) .
C37 F41 1.317(7) .
C37 F43 1.320(7) .
C37 F42 1.347(7) .

loop_
_geom_torsion_atom_site_label_1
_geom_torsion_atom_site_label_2
_geom_torsion_atom_site_label_3
_geom_torsion_atom_site_label_4
_geom_torsion
_geom_torsion_site_symmetry_1
_geom_torsion_site_symmetry_4
S1 S1 N1 C1 3.0(3) 2_554 .
S1 S1 N1 Zn -178.8(2) 2_554 .
O11 Zn N1 C1 21.4(7) . .
O31 Zn N1 C1 -179.2(2) . .
O15 Zn N1 C1 91.4(2) . .
O35 Zn N1 C1 -92.4(2) . .
N3 Zn N1 C1 -1.2(2) . .
O11 Zn N1 S1 -156.8(5) . .
O31 Zn N1 S1 2.6(3) . .
O15 Zn N1 S1 -86.8(3) . .
O35 Zn N1 S1 89.4(3) . .
N3 Zn N1 S1 -179.4(3) . .
S1 N1 C1 N1 -1.57(14) . 2_554
Zn N1 C1 N1 179.9(3) . 2_554
S1 N1 C1 C2 178.43(14) . .
Zn N1 C1 C2 -0.1(3) . .
N1 C1 C2 N3 -177.7(3) 2_554 .
N1 C1 C2 N3 2.3(3) . .
N1 C1 C2 N3 2.3(3) 2_554 2_554
N1 C1 C2 N3 -177.7(3) . 2_554
N3 C2 N3 C3 -0.4(3) 2_554 .
C1 C2 N3 C3 179.6(3) . .
N3 C2 N3 Zn 176.6(3) 2_554 .
C1 C2 N3 Zn -3.4(3) . .
O11 Zn N3 C2 -172.7(2) . .
O31 Zn N3 C2 7.8(6) . .
O15 Zn N3 C2 -83.0(2) . .
O35 Zn N3 C2 97.5(2) . .
N1 Zn N3 C2 2.5(2) . .
O11 Zn N3 C3 3.9(4) . .
O31 Zn N3 C3 -175.6(4) . .
O15 Zn N3 C3 93.7(4) . .
O35 Zn N3 C3 -85.8(4) . .
N1 Zn N3 C3 179.1(4) . .
C2 N3 C3 C4 0.8(5) . .
Zn N3 C3 C4 -175.9(2) . .
N3 C3 C4 C3 -0.4(3) . 2_554
O31 Zn O11 C12 -81.0(4) . .
O15 Zn O11 C12 7.9(4) . .
O35 Zn O11 C12 -168.1(4) . .
N3 Zn O11 C12 99.2(4) . .
N1 Zn O11 C12 77.5(7) . .
Zn O11 C12 C13 -5.8(8) . .
Zn O11 C12 C16 173.9(4) . .
O11 C12 C13 C14 1.1(9) . .
C16 C12 C13 C14 -178.6(5) . .
C12 C13 C14 O15 -2.4(9) . .
C12 C13 C14 C17 179.2(5) . .
C13 C14 O15 Zn 8.1(8) . .
C17 C14 O15 Zn -173.5(3) . .
O11 Zn O15 C14 -9.0(4) . .
O31 Zn O15 C14 98.2(4) . .
O35 Zn O15 C14 70(2) . .
N3 Zn O15 C14 -103.4(4) . .
N1 Zn O15 C14 -177.2(4) . .
O11 C12 C16 F18 165.2(5) . .
C13 C12 C16 F18 -15.0(8) . .
O11 C12 C16 F20 43.8(7) . .
C13 C12 C16 F20 -136.4(5) . .
O11 C12 C16 F19 -72.8(6) . .
C13 C12 C16 F19 106.9(6) . .
O15 C14 C17 F22 -46.4(7) . .
C13 C14 C17 F22 132.2(5) . .
O15 C14 C17 F23 -170.7(6) . .
C13 C14 C17 F23 8.0(9) . .
O15 C14 C17 F21 71.5(6) . .
C13 C14 C17 F21 -109.8(6) . .
O11 Zn O31 C32 -107.6(4) . .
O15 Zn O31 C32 163.1(4) . .
O35 Zn O31 C32 -18.9(4) . .
N3 Zn O31 C32 71.9(6) . .
N1 Zn O31 C32 77.0(4) . .
Zn O31 C32 C33 14.8(8) . .
Zn O31 C32 C36 -165.6(4) . .
O31 C32 C33 C34 1.9(9) . .
C36 C32 C33 C34 -177.8(5) . .
C32 C33 C34 O35 -7.1(9) . .
C32 C33 C34 C37 170.3(5) . .
C33 C34 O35 Zn -5.2(8) . .
C37 C34 O35 Zn 177.3(3) . .
O11 Zn O35 C34 121.7(4) . .
O31 Zn O35 C34 14.5(4) . .
O15 Zn O35 C34 43(2) . .
N3 Zn O35 C34 -143.9(4) . .
N1 Zn O35 C34 -69.8(4) . .
O31 C32 C36 F40B 48.2(13) . .
C33 C32 C36 F40B -132.1(13) . .
O31 C32 C36 F39B -77.4(13) . .
C33 C32 C36 F39B 102.3(13) . .
O31 C32 C36 F40A -163.1(13) . .
C33 C32 C36 F40A 16.6(14) . .
O31 C32 C36 F39A 73.1(13) . .
C33 C32 C36 F39A -107.2(13) . .
O31 C32 C36 F38A -42.3(12) . .
C33 C32 C36 F38A 137.4(11) . .
O31 C32 C36 F38B 164.2(9) . .
C33 C32 C36 F38B -16.1(11) . .
O35 C34 C37 F41 -18.8(7) . .
C33 C34 C37 F41 163.4(5) . .
O35 C34 C37 F43 -141.8(5) . .
C33 C34 C37 F43 40.4(7) . .
O35 C34 C37 F42 99.1(6) . .
C33 C34 C37 F42 -78.6(6) . .
